data_4321822
loop_
_publ_author_name
'Donald J. Darensbourg'
'Sharon A. Niezgoda'
'Jennifer D. Draper'
'Joseph H. Reibenspies'

_publ_section_title
;
 trigonal-Planar Zinc(II) and Cadmium(II) Tris(phenoxide) Complexes
;
_journal_name_full 'Inorganic Chemistry'
_journal_page_first 1356
_journal_page_last 1359
_journal_paper_doi 10.1021/ic9805325
_journal_volume 38
_journal_year 1999
_chemical_formula_sum 'C18 H15 Cd K O3'
_chemical_formula_weight 430.80
_chemical_name_systematic
;
 ?
;
_space_group_IT_number 2
_symmetry_cell_setting triclinic
_symmetry_space_group_name_Hall '-P 1'
_symmetry_space_group_name_H-M 'P -1'
_atom_sites_solution_hydrogens geom
_atom_sites_solution_primary direct
_atom_sites_solution_secondary difmap
_audit_creation_method SHELXL-97
_cell_angle_alpha 81.101(10)
_cell_angle_beta 67.763(9)
_cell_angle_gamma 89.107(9)
_cell_formula_units_Z 8
_cell_length_a 14.2168(14)
_cell_length_b 14.3540(17)
_cell_length_c 18.679(2)
_cell_measurement_temperature 193(2)
_cell_volume 3482.0(7)
_computing_cell_refinement 'XSCANS (SIEMENS, 1995)'
_computing_data_collection 'XSCANS (SIEMENS, 1995)'
_computing_molecular_graphics 'XP (SIEMENS, 1990)'
_computing_publication_material 'CIFTAB (Sheldrick, 1993)'
_computing_structure_refinement 'SHELXL-97 (Sheldrick, 1997)'
_computing_structure_solution 'SHELXS-97 (Sheldrick, 1990)'
_diffrn_ambient_temperature 193(2)
_diffrn_measured_fraction_theta_full 0.997
_diffrn_measured_fraction_theta_max 0.997
_diffrn_measurement_device 'Siemens P4'
_diffrn_measurement_method \w
_diffrn_radiation_monochromator graphite
_diffrn_radiation_source 'normal-focus sealed tube'
_diffrn_radiation_type MoK\a
_diffrn_radiation_wavelength 0.71073
_diffrn_reflns_av_R_equivalents 0.0308
_diffrn_reflns_av_sigmaI/netI 0.0690
_diffrn_reflns_limit_h_max 16
_diffrn_reflns_limit_h_min 0
_diffrn_reflns_limit_k_max 16
_diffrn_reflns_limit_k_min -16
_diffrn_reflns_limit_l_max 22
_diffrn_reflns_limit_l_min -20
_diffrn_reflns_number 12739
_diffrn_reflns_theta_full 25.00
_diffrn_reflns_theta_max 25.00
_diffrn_reflns_theta_min 2.01
_diffrn_standards_decay_% <1
_diffrn_standards_number 3
_exptl_absorpt_coefficient_mu 1.504
_exptl_absorpt_correction_T_max 0.8244
_exptl_absorpt_correction_T_min 0.7133
_exptl_absorpt_correction_type psi-scan
_exptl_crystal_colour colorless
_exptl_crystal_density_diffrn 1.644
_exptl_crystal_density_method 'not measured'
_exptl_crystal_description plate
_exptl_crystal_F_000 1712
_refine_diff_density_max 1.220
_refine_diff_density_min -1.123
_refine_diff_density_rms 0.098
_refine_ls_extinction_method none
_refine_ls_goodness_of_fit_ref 1.381
_refine_ls_hydrogen_treatment riding
_refine_ls_matrix_type full
_refine_ls_number_parameters 733
_refine_ls_number_reflns 12205
_refine_ls_number_restraints 586
_refine_ls_restrained_S_all 1.436
_refine_ls_R_factor_all 0.0930
_refine_ls_R_factor_gt 0.0675
_refine_ls_shift/su_max 0.000
_refine_ls_shift/su_mean 0.000
_refine_ls_structure_factor_coef Fsqd
_refine_ls_weighting_details 'w=1/[\s^2^(Fo^2^)+(0.0741P)^2^+0.0000P] where P=(Fo^2^+2Fc^2^)/3'
_refine_ls_weighting_scheme calc
_refine_ls_wR_factor_gt 0.1680
_refine_ls_wR_factor_ref 0.1791
_reflns_number_gt 9463
_reflns_number_total 12205
_reflns_threshold_expression >2sigma(I)
_cod_data_source_file ic9805325.cif
_cod_data_source_block dd326
_cod_depositor_comments
;
The following automatic conversions were performed:

'_refine_ls_weighting_scheme' value 'calc
w=1/[\s^2^(Fo^2^)+(0.0741P)^2^+0.0000P] where P=(Fo^2^+2Fc^2^)/3' was
changed to 'calc'. New tag '_refine_ls_weighting_details' was
created. The value of the new tag was set to
'w=1/[\s^2^(Fo^2^)+(0.0741P)^2^+0.0000P] where P=(Fo^2^+2Fc^2^)/3'.

Automatic conversion script
Id: cif_fix_values 3143 2015-03-26 13:38:13Z robertas 
;
_cod_original_cell_volume 3481.9(7)
_cod_original_sg_symbol_H-M 'P -1 '
_cod_database_code 4321822

loop_
_symmetry_equiv_pos_as_xyz
'x, y, z'
'-x, -y, -z'

loop_
_atom_site_label
_atom_site_type_symbol
_atom_site_fract_x
_atom_site_fract_y
_atom_site_fract_z
_atom_site_U_iso_or_equiv
_atom_site_adp_type
_atom_site_occupancy
_atom_site_calc_flag
_atom_site_refinement_flags
_atom_site_disorder_assembly
_atom_site_disorder_group
Cd1 Cd -0.01053(3) 0.48932(3) 0.26109(2) 0.03176(14) Uani 1 d . . .
K1 K 0.47959(10) 0.03639(10) 0.22738(9) 0.0565(4) Uani 1 d . . .
O1 O -0.0623(3) 0.3520(2) 0.2691(2) 0.0485(10) Uani 1 d . . .
O2 O -0.1200(3) 0.5897(2) 0.29066(19) 0.0343(8) Uani 1 d . . .
O3 O 0.1439(3) 0.4867(3) 0.2332(2) 0.0518(10) Uani 1 d . . .
O1A O 0.4454(5) 0.1613(4) 0.1203(3) 0.0977(14) Uani 1 d DU . .
C1A C 0.4352(7) 0.2562(5) 0.1319(5) 0.0893(15) Uani 1 d DU . .
H1A1 H 0.5023 0.2909 0.1081 0.107 Uiso 1 calc R . .
H1A2 H 0.4059 0.2601 0.1886 0.107 Uiso 1 calc R . .
C2A C 0.3673(7) 0.2961(6) 0.0939(5) 0.0874(16) Uani 1 d DU . .
H2A1 H 0.2958 0.2912 0.1318 0.105 Uiso 1 calc R . .
H2A2 H 0.3867 0.3632 0.0709 0.105 Uiso 1 calc R . .
C3A C 0.3806(7) 0.2386(6) 0.0330(5) 0.0911(16) Uani 1 d DU . .
H3A1 H 0.3176 0.2345 0.0226 0.109 Uiso 1 calc R . .
H3A2 H 0.4371 0.2651 -0.0164 0.109 Uiso 1 calc R . .
C4A C 0.4037(8) 0.1480(6) 0.0648(5) 0.1027(17) Uani 1 d DU . .
H4A1 H 0.3411 0.1066 0.0902 0.123 Uiso 1 calc R . .
H4A2 H 0.4531 0.1179 0.0225 0.123 Uiso 1 calc R . .
O1B O 0.5494(4) 0.1791(4) 0.2752(3) 0.0943(14) Uani 1 d DU . .
C1B C 0.5294(7) 0.1755(7) 0.3556(4) 0.0961(16) Uani 1 d DU . .
H1B1 H 0.5380 0.1109 0.3792 0.115 Uiso 1 calc R . .
H1B2 H 0.4586 0.1928 0.3835 0.115 Uiso 1 calc R . .
C2B C 0.5994(7) 0.2407(7) 0.3623(5) 0.0992(17) Uani 1 d DU . .
H2B1 H 0.6510 0.2062 0.3782 0.119 Uiso 1 calc R . .
H2B2 H 0.5629 0.2803 0.4024 0.119 Uiso 1 calc R . .
C3B C 0.6474(7) 0.2986(7) 0.2875(5) 0.1016(17) Uani 1 d DU . .
H3B1 H 0.7213 0.3073 0.2745 0.122 Uiso 1 calc R . .
H3B2 H 0.6175 0.3613 0.2870 0.122 Uiso 1 calc R . .
C4B C 0.6289(7) 0.2484(7) 0.2332(5) 0.1013(17) Uani 1 d DU . .
H4B1 H 0.6095 0.2929 0.1955 0.122 Uiso 1 calc R . .
H4B2 H 0.6915 0.2180 0.2034 0.122 Uiso 1 calc R . .
O1C O 0.6603(5) 0.0321(7) 0.1074(4) 0.153(2) Uani 1 d DU . .
C1C C 0.7576(7) 0.0570(12) 0.0992(6) 0.163(3) Uani 1 d DU . .
H1C1 H 0.7768 0.0153 0.1385 0.195 Uiso 1 calc R . .
H1C2 H 0.7605 0.1229 0.1083 0.195 Uiso 1 calc R . .
C2C C 0.8277(7) 0.0484(12) 0.0214(6) 0.164(3) Uani 1 d DU . .
H2C1 H 0.8731 0.1058 -0.0024 0.197 Uiso 1 calc R . .
H2C2 H 0.8700 -0.0068 0.0229 0.197 Uiso 1 calc R . .
C3C C 0.7687(7) 0.0367(12) -0.0219(6) 0.164(3) Uani 1 d DU . .
H3C1 H 0.7788 -0.0254 -0.0399 0.197 Uiso 1 calc R . .
H3C2 H 0.7856 0.0871 -0.0680 0.197 Uiso 1 calc R . .
C4C C 0.6666(7) 0.0426(12) 0.0324(6) 0.164(3) Uani 1 d DU . .
H4C1 H 0.6408 0.1046 0.0189 0.197 Uiso 1 calc R . .
H4C2 H 0.6228 -0.0071 0.0275 0.197 Uiso 1 calc R . .
O1D O 0.2833(4) 0.0510(5) 0.3251(4) 0.1061(15) Uani 1 d DU . .
C1D C 0.2474(6) 0.0656(8) 0.4037(5) 0.1074(18) Uani 1 d DU . .
H1D1 H 0.2711 0.1288 0.4068 0.129 Uiso 1 calc R . .
H1D2 H 0.2732 0.0174 0.4348 0.129 Uiso 1 calc R . .
C2D C 0.1381(6) 0.0585(8) 0.4336(5) 0.1081(18) Uani 1 d DU . .
H2D1 H 0.1089 0.1054 0.4689 0.130 Uiso 1 calc R . .
H2D2 H 0.1125 -0.0054 0.4632 0.130 Uiso 1 calc R . .
C3D C 0.1112(6) 0.0771(8) 0.3659(5) 0.1025(18) Uani 1 d DU . .
H3D1 H 0.0920 0.1433 0.3578 0.123 Uiso 1 calc R . .
H3D2 H 0.0534 0.0347 0.3722 0.123 Uiso 1 calc R . .
C4D C 0.2013(6) 0.0596(8) 0.3003(5) 0.1052(18) Uani 1 d DU . .
H4D1 H 0.1905 0.0009 0.2822 0.126 Uiso 1 calc R . .
H4D2 H 0.2159 0.1125 0.2562 0.126 Uiso 1 calc R . .
O1E O 0.5425(5) -0.0750(6) 0.3288(4) 0.1283(19) Uani 1 d DU . .
C1E C 0.6486(7) -0.0840(10) 0.2988(6) 0.141(2) Uani 1 d DU . .
H1E1 H 0.6697 -0.1084 0.2485 0.170 Uiso 1 calc R . .
H1E2 H 0.6832 -0.0212 0.2885 0.170 Uiso 1 calc R . .
C2E C 0.6774(8) -0.1439(10) 0.3503(6) 0.144(2) Uani 1 d DU . .
H2E1 H 0.7453 -0.1245 0.3477 0.173 Uiso 1 calc R . .
H2E2 H 0.6785 -0.2097 0.3402 0.173 Uiso 1 calc R . .
C3E C 0.6000(8) -0.1339(10) 0.4238(6) 0.143(2) Uani 1 d DU . .
H3E1 H 0.6174 -0.0800 0.4444 0.171 Uiso 1 calc R . .
H3E2 H 0.5915 -0.1919 0.4625 0.171 Uiso 1 calc R . .
C4E C 0.5072(7) -0.1177(9) 0.4088(6) 0.137(2) Uani 1 d DU . .
H4E1 H 0.4685 -0.1779 0.4175 0.164 Uiso 1 calc R . .
H4E2 H 0.4632 -0.0751 0.4431 0.164 Uiso 1 calc R . .
O1F O 0.4314(6) -0.1247(5) 0.1825(5) 0.142(2) Uani 1 d DU . .
C1F C 0.4874(8) -0.2032(7) 0.1916(8) 0.147(2) Uani 1 d DU . .
H1F1 H 0.5404 -0.1864 0.2103 0.176 Uiso 1 calc R . .
H1F2 H 0.5210 -0.2260 0.1409 0.176 Uiso 1 calc R . .
C2F C 0.4192(9) -0.2732(8) 0.2465(8) 0.150(2) Uani 1 d DU . .
H2F1 H 0.4108 -0.2664 0.3005 0.180 Uiso 1 calc R . .
H2F2 H 0.4430 -0.3370 0.2368 0.180 Uiso 1 calc R . .
C3F C 0.3265(9) -0.2578(7) 0.2350(9) 0.148(2) Uani 1 d DU . .
H3F1 H 0.2691 -0.2584 0.2858 0.178 Uiso 1 calc R . .
H3F2 H 0.3126 -0.3075 0.2086 0.178 Uiso 1 calc R . .
C4F C 0.3401(8) -0.1652(7) 0.1859(9) 0.149(2) Uani 1 d DU . .
H4F1 H 0.3446 -0.1719 0.1327 0.178 Uiso 1 calc R . .
H4F2 H 0.2824 -0.1254 0.2092 0.178 Uiso 1 calc R . .
O1T O 0.5058(9) -0.3717(8) 0.4502(7) 0.098(4) Uani 0.50 d PD . .
C1T C 0.4659(11) -0.4492(11) 0.4292(8) 0.103(8) Uani 0.50 d PD . .
C2T C 0.4721(11) -0.5244(9) 0.4792(10) 0.059(4) Uani 0.50 d PD . .
C3T C 0.5658(13) -0.4133(12) 0.4910(12) 0.089(5) Uani 0.50 d PD . .
C1 C -0.0936(4) 0.2648(3) 0.3052(3) 0.0327(11) Uani 1 d . . .
C2 C -0.1463(4) 0.2430(3) 0.3879(3) 0.0357(11) Uani 1 d . . .
C3 C -0.1819(4) 0.1505(4) 0.4202(3) 0.0456(14) Uani 1 d . . .
H3A H -0.2173 0.1353 0.4753 0.055 Uiso 1 calc R . .
C4 C -0.1676(5) 0.0796(4) 0.3751(4) 0.0535(16) Uani 1 d . . .
H4A H -0.1928 0.0169 0.3990 0.064 Uiso 1 calc R . .
C5 C -0.1168(4) 0.1010(4) 0.2956(4) 0.0485(14) Uani 1 d . . .
H5A H -0.1084 0.0523 0.2648 0.058 Uiso 1 calc R . .
C6 C -0.0771(4) 0.1913(4) 0.2585(3) 0.0376(12) Uani 1 d . . .
C7 C -0.1644(4) 0.3178(4) 0.4413(3) 0.0414(13) Uani 1 d . . .
C8 C -0.0613(5) 0.3594(4) 0.4356(4) 0.0522(15) Uani 1 d . . .
H8A H -0.0209 0.3864 0.3810 0.078 Uiso 1 calc R . .
H8B H -0.0241 0.3092 0.4537 0.078 Uiso 1 calc R . .
H8C H -0.0737 0.4088 0.4684 0.078 Uiso 1 calc R . .
C9 C -0.2229(5) 0.2781(5) 0.5287(3) 0.0601(17) Uani 1 d . . .
H9A H -0.2892 0.2508 0.5359 0.090 Uiso 1 calc R . .
H9B H -0.2330 0.3292 0.5598 0.090 Uiso 1 calc R . .
H9C H -0.1838 0.2292 0.5460 0.090 Uiso 1 calc R . .
C10 C -0.2281(4) 0.3974(4) 0.4197(4) 0.0482(14) Uani 1 d . . .
H10A H -0.2931 0.3704 0.4237 0.072 Uiso 1 calc R . .
H10B H -0.1908 0.4292 0.3659 0.072 Uiso 1 calc R . .
H10C H -0.2408 0.4432 0.4558 0.072 Uiso 1 calc R . .
C11 C -0.0141(4) 0.2118(4) 0.1701(3) 0.0416(13) Uani 1 d . . .
C12 C -0.0623(5) 0.2858(4) 0.1271(3) 0.0516(15) Uani 1 d . . .
H12A H -0.0700 0.3441 0.1497 0.077 Uiso 1 calc R . .
H12B H -0.1292 0.2614 0.1329 0.077 Uiso 1 calc R . .
H12C H -0.0183 0.2991 0.0714 0.077 Uiso 1 calc R . .
C13 C 0.0940(4) 0.2455(5) 0.1567(4) 0.0557(16) Uani 1 d . . .
H13A H 0.0910 0.3021 0.1808 0.083 Uiso 1 calc R . .
H13B H 0.1342 0.2605 0.1003 0.083 Uiso 1 calc R . .
H13C H 0.1260 0.1956 0.1804 0.083 Uiso 1 calc R . .
C14 C -0.0041(6) 0.1233(5) 0.1313(4) 0.072(2) Uani 1 d . . .
H14A H 0.0262 0.0737 0.1569 0.108 Uiso 1 calc R . .
H14B H 0.0396 0.1387 0.0756 0.108 Uiso 1 calc R . .
H14C H -0.0715 0.1009 0.1367 0.108 Uiso 1 calc R . .
C15 C -0.1082(4) 0.6780(3) 0.2506(3) 0.0315(11) Uani 1 d . . .
C16 C -0.0650(4) 0.7518(3) 0.2724(3) 0.0349(11) Uani 1 d . . .
C17 C -0.0445(4) 0.8392(4) 0.2250(3) 0.0459(13) Uani 1 d . . .
H17A H -0.0124 0.8884 0.2374 0.055 Uiso 1 calc R . .
C18 C -0.0702(5) 0.8560(4) 0.1595(4) 0.0520(15) Uani 1 d . . .
H18A H -0.0524 0.9153 0.1260 0.062 Uiso 1 calc R . .
C19 C -0.1208(5) 0.7877(4) 0.1435(3) 0.0488(14) Uani 1 d . . .
H19A H -0.1407 0.8015 0.1000 0.059 Uiso 1 calc R . .
C20 C -0.1447(4) 0.6976(3) 0.1889(3) 0.0347(11) Uani 1 d . . .
C21 C -0.0442(4) 0.7362(4) 0.3488(3) 0.0418(13) Uani 1 d . . .
C22 C -0.1445(5) 0.7090(5) 0.4190(4) 0.0627(18) Uani 1 d . . .
H22A H -0.1745 0.6509 0.4133 0.094 Uiso 1 calc R . .
H22B H -0.1917 0.7599 0.4210 0.094 Uiso 1 calc R . .
H22C H -0.1315 0.6987 0.4674 0.094 Uiso 1 calc R . .
C23 C 0.0314(5) 0.6596(5) 0.3498(4) 0.0612(18) Uani 1 d . . .
H23A H 0.0062 0.6004 0.3419 0.092 Uiso 1 calc R . .
H23B H 0.0389 0.6503 0.4004 0.092 Uiso 1 calc R . .
H23C H 0.0975 0.6790 0.3077 0.092 Uiso 1 calc R . .
C24 C -0.0007(6) 0.8284(5) 0.3615(4) 0.0671(19) Uani 1 d . . .
H24A H 0.0117 0.8165 0.4102 0.101 Uiso 1 calc R . .
H24B H -0.0498 0.8779 0.3649 0.101 Uiso 1 calc R . .
H24C H 0.0633 0.8489 0.3173 0.101 Uiso 1 calc R . .
C25 C -0.2091(4) 0.6250(4) 0.1733(3) 0.0419(13) Uani 1 d . . .
C26 C -0.1486(5) 0.5387(4) 0.1459(4) 0.0601(17) Uani 1 d . . .
H26A H -0.1222 0.5100 0.1852 0.090 Uiso 1 calc R . .
H26B H -0.0918 0.5586 0.0959 0.090 Uiso 1 calc R . .
H26C H -0.1933 0.4924 0.1391 0.090 Uiso 1 calc R . .
C27 C -0.3037(5) 0.5940(5) 0.2478(4) 0.0582(16) Uani 1 d . . .
H27A H -0.2827 0.5675 0.2907 0.087 Uiso 1 calc R . .
H27B H -0.3440 0.5460 0.2383 0.087 Uiso 1 calc R . .
H27C H -0.3449 0.6486 0.2619 0.087 Uiso 1 calc R . .
C28 C -0.2471(5) 0.6661(5) 0.1081(4) 0.0600(17) Uani 1 d . . .
H28A H -0.2865 0.7216 0.1227 0.090 Uiso 1 calc R . .
H28B H -0.2902 0.6183 0.1014 0.090 Uiso 1 calc R . .
H28C H -0.1886 0.6845 0.0588 0.090 Uiso 1 calc R . .
C29 C 0.2425(4) 0.5039(3) 0.1914(3) 0.0346(11) Uani 1 d . . .
C30 C 0.3110(4) 0.4721(4) 0.2283(3) 0.0365(12) Uani 1 d . . .
C31 C 0.4147(4) 0.4898(4) 0.1854(4) 0.0495(14) Uani 1 d . . .
H31A H 0.4611 0.4682 0.2093 0.059 Uiso 1 calc R . .
C32 C 0.4522(4) 0.5367(5) 0.1107(4) 0.0618(18) Uani 1 d . . .
H32A H 0.5234 0.5492 0.0837 0.074 Uiso 1 calc R . .
C33 C 0.3860(4) 0.5661(4) 0.0743(4) 0.0521(15) Uani 1 d . . .
H33A H 0.4130 0.5982 0.0218 0.063 Uiso 1 calc R . .
C34 C 0.2808(4) 0.5501(4) 0.1122(3) 0.0357(11) Uani 1 d . . .
C35 C 0.2717(4) 0.4189(4) 0.3132(3) 0.0428(13) Uani 1 d . . .
C36 C 0.2051(5) 0.4828(4) 0.3692(3) 0.0532(15) Uani 1 d . . .
H36A H 0.1483 0.5028 0.3539 0.080 Uiso 1 calc R . .
H36B H 0.2460 0.5385 0.3667 0.080 Uiso 1 calc R . .
H36C H 0.1787 0.4480 0.4228 0.080 Uiso 1 calc R . .
C37 C 0.2123(5) 0.3282(4) 0.3201(3) 0.0516(15) Uani 1 d . . .
H37A H 0.1551 0.3435 0.3040 0.077 Uiso 1 calc R . .
H37B H 0.1865 0.2961 0.3746 0.077 Uiso 1 calc R . .
H37C H 0.2572 0.2868 0.2862 0.077 Uiso 1 calc R . .
C38 C 0.3588(5) 0.3886(5) 0.3398(4) 0.0670(19) Uani 1 d . . .
H38A H 0.3306 0.3549 0.3938 0.101 Uiso 1 calc R . .
H38B H 0.3992 0.4445 0.3372 0.101 Uiso 1 calc R . .
H38C H 0.4021 0.3468 0.3053 0.101 Uiso 1 calc R . .
C39 C 0.2102(4) 0.5843(4) 0.0688(3) 0.0416(13) Uani 1 d . . .
C40 C 0.2699(5) 0.6293(5) -0.0167(3) 0.0604(17) Uani 1 d . . .
H40A H 0.3113 0.6840 -0.0180 0.091 Uiso 1 calc R . .
H40B H 0.2221 0.6498 -0.0419 0.091 Uiso 1 calc R . .
H40C H 0.3142 0.5829 -0.0448 0.091 Uiso 1 calc R . .
C41 C 0.1486(5) 0.5005(5) 0.0645(3) 0.0533(15) Uani 1 d . . .
H41A H 0.1079 0.4689 0.1177 0.080 Uiso 1 calc R . .
H41B H 0.1949 0.4558 0.0356 0.080 Uiso 1 calc R . .
H41C H 0.1033 0.5229 0.0375 0.080 Uiso 1 calc R . .
C42 C 0.1414(5) 0.6583(4) 0.1094(3) 0.0503(15) Uani 1 d . . .
H42A H 0.1017 0.6314 0.1641 0.075 Uiso 1 calc R . .
H42B H 0.0952 0.6781 0.0827 0.075 Uiso 1 calc R . .
H42C H 0.1831 0.7131 0.1076 0.075 Uiso 1 calc R . .

loop_
_atom_site_aniso_label
_atom_site_aniso_U_11
_atom_site_aniso_U_22
_atom_site_aniso_U_33
_atom_site_aniso_U_23
_atom_site_aniso_U_13
_atom_site_aniso_U_12
Cd1 0.0310(2) 0.0282(2) 0.0377(2) -0.00435(14) -0.01520(15) 0.00063(13)
K1 0.0450(7) 0.0593(8) 0.0658(9) -0.0004(7) -0.0254(7) 0.0008(6)
O1 0.067(3) 0.0297(19) 0.043(2) -0.0019(16) -0.015(2) -0.0124(18)
O2 0.0379(19) 0.0303(18) 0.0366(19) -0.0016(15) -0.0178(16) 0.0027(15)
O3 0.030(2) 0.080(3) 0.038(2) 0.004(2) -0.0097(17) 0.0003(19)
O1A 0.134(3) 0.092(3) 0.089(3) -0.022(2) -0.066(3) 0.048(3)
C1A 0.118(3) 0.085(3) 0.087(3) -0.025(3) -0.061(3) 0.040(3)
C2A 0.111(3) 0.086(3) 0.088(3) -0.025(3) -0.060(3) 0.038(3)
C3A 0.117(4) 0.095(3) 0.087(3) -0.025(3) -0.065(3) 0.039(3)
C4A 0.135(4) 0.100(3) 0.094(3) -0.028(3) -0.063(3) 0.038(3)
O1B 0.097(3) 0.118(3) 0.074(3) -0.009(2) -0.039(2) -0.038(2)
C1B 0.098(3) 0.117(4) 0.078(3) -0.010(3) -0.040(3) -0.033(3)
C2B 0.097(3) 0.120(4) 0.085(3) -0.014(3) -0.039(3) -0.033(3)
C3B 0.093(3) 0.119(4) 0.091(3) -0.010(3) -0.035(3) -0.033(3)
C4B 0.096(3) 0.124(4) 0.083(3) -0.009(3) -0.034(3) -0.038(3)
O1C 0.073(3) 0.281(7) 0.098(4) -0.057(4) -0.013(3) 0.001(4)
C1C 0.082(3) 0.288(7) 0.105(4) -0.056(5) -0.011(3) 0.003(4)
C2C 0.082(4) 0.290(7) 0.105(4) -0.056(5) -0.010(3) 0.004(4)
C3C 0.083(4) 0.290(7) 0.107(4) -0.058(5) -0.012(3) 0.003(4)
C4C 0.083(3) 0.290(7) 0.109(4) -0.059(5) -0.013(3) 0.001(4)
O1D 0.059(2) 0.144(4) 0.103(3) -0.015(3) -0.019(2) 0.013(3)
C1D 0.064(3) 0.146(4) 0.102(3) -0.005(3) -0.025(3) 0.013(3)
C2D 0.064(3) 0.145(4) 0.103(3) -0.008(3) -0.022(3) 0.012(3)
C3D 0.059(3) 0.141(4) 0.103(3) -0.019(3) -0.026(3) 0.004(3)
C4D 0.062(3) 0.143(4) 0.104(3) -0.022(3) -0.024(3) 0.004(3)
O1E 0.087(3) 0.180(5) 0.111(4) 0.021(3) -0.047(3) 0.026(3)
C1E 0.096(4) 0.188(5) 0.119(4) 0.020(4) -0.036(3) 0.027(4)
C2E 0.099(4) 0.190(5) 0.122(4) 0.017(4) -0.034(3) 0.026(4)
C3E 0.097(4) 0.190(5) 0.119(4) 0.022(4) -0.035(3) 0.025(4)
C4E 0.091(3) 0.183(5) 0.118(4) 0.023(4) -0.037(3) 0.024(4)
O1F 0.127(4) 0.095(4) 0.214(6) -0.003(4) -0.084(4) -0.022(3)
C1F 0.129(5) 0.104(4) 0.215(6) -0.005(4) -0.082(5) -0.015(3)
C2F 0.132(5) 0.107(4) 0.216(6) -0.003(4) -0.082(5) -0.014(4)
C3F 0.130(5) 0.106(4) 0.215(6) -0.003(4) -0.081(5) -0.016(4)
C4F 0.130(5) 0.106(4) 0.217(6) -0.003(4) -0.082(5) -0.013(4)
O1T 0.085(8) 0.104(9) 0.106(9) -0.033(7) -0.033(7) 0.010(7)
C1T 0.055(9) 0.144(17) 0.094(13) -0.085(13) 0.017(9) -0.041(11)
C2T 0.067(10) 0.048(8) 0.096(12) -0.040(8) -0.058(9) 0.032(7)
C3T 0.076(12) 0.100(14) 0.121(16) -0.028(12) -0.067(12) 0.008(10)
C1 0.032(3) 0.027(2) 0.042(3) -0.001(2) -0.018(2) 0.000(2)
C2 0.032(3) 0.033(3) 0.044(3) -0.004(2) -0.017(2) 0.000(2)
C3 0.042(3) 0.042(3) 0.041(3) 0.006(3) -0.008(3) -0.004(2)
C4 0.053(4) 0.029(3) 0.067(4) 0.000(3) -0.013(3) -0.005(3)
C5 0.048(3) 0.030(3) 0.067(4) -0.011(3) -0.021(3) 0.001(2)
C6 0.035(3) 0.035(3) 0.045(3) -0.008(2) -0.017(2) 0.003(2)
C7 0.043(3) 0.043(3) 0.038(3) -0.004(2) -0.017(3) -0.006(2)
C8 0.049(3) 0.062(4) 0.048(3) -0.012(3) -0.020(3) -0.006(3)
C9 0.070(4) 0.063(4) 0.039(3) -0.004(3) -0.012(3) -0.013(3)
C10 0.044(3) 0.040(3) 0.056(4) -0.010(3) -0.013(3) -0.001(3)
C11 0.044(3) 0.036(3) 0.045(3) -0.013(2) -0.015(3) 0.007(2)
C12 0.063(4) 0.054(4) 0.045(3) -0.011(3) -0.028(3) 0.009(3)
C13 0.043(3) 0.065(4) 0.048(4) -0.002(3) -0.007(3) 0.005(3)
C14 0.092(6) 0.060(4) 0.059(4) -0.028(3) -0.018(4) 0.010(4)
C15 0.030(3) 0.030(3) 0.032(3) -0.005(2) -0.008(2) 0.006(2)
C16 0.035(3) 0.033(3) 0.036(3) -0.006(2) -0.012(2) 0.009(2)
C17 0.048(3) 0.035(3) 0.050(3) -0.006(3) -0.014(3) 0.000(2)
C18 0.061(4) 0.034(3) 0.055(4) 0.007(3) -0.020(3) 0.003(3)
C19 0.056(4) 0.051(3) 0.040(3) -0.001(3) -0.021(3) 0.012(3)
C20 0.035(3) 0.037(3) 0.032(3) -0.005(2) -0.013(2) 0.012(2)
C21 0.051(3) 0.036(3) 0.049(3) -0.016(2) -0.027(3) 0.010(2)
C22 0.073(5) 0.076(5) 0.041(3) -0.015(3) -0.022(3) 0.007(4)
C23 0.073(4) 0.068(4) 0.073(4) -0.037(4) -0.052(4) 0.035(4)
C24 0.093(5) 0.054(4) 0.077(5) -0.030(4) -0.050(4) 0.008(4)
C25 0.045(3) 0.047(3) 0.042(3) -0.009(3) -0.025(3) 0.009(3)
C26 0.064(4) 0.061(4) 0.080(5) -0.033(4) -0.047(4) 0.018(3)
C27 0.045(3) 0.072(4) 0.064(4) -0.013(3) -0.027(3) -0.002(3)
C28 0.075(5) 0.063(4) 0.062(4) -0.013(3) -0.048(4) 0.015(3)
C29 0.030(3) 0.036(3) 0.037(3) -0.007(2) -0.011(2) 0.001(2)
C30 0.037(3) 0.038(3) 0.037(3) -0.007(2) -0.017(2) 0.003(2)
C31 0.033(3) 0.060(4) 0.057(4) 0.000(3) -0.022(3) 0.002(3)
C32 0.029(3) 0.081(5) 0.062(4) 0.009(4) -0.010(3) -0.002(3)
C33 0.038(3) 0.062(4) 0.046(3) 0.008(3) -0.011(3) -0.004(3)
C34 0.032(3) 0.040(3) 0.034(3) -0.002(2) -0.013(2) 0.002(2)
C35 0.045(3) 0.049(3) 0.038(3) -0.006(3) -0.020(3) 0.009(3)
C36 0.070(4) 0.056(4) 0.038(3) -0.010(3) -0.024(3) 0.009(3)
C37 0.065(4) 0.044(3) 0.040(3) 0.000(3) -0.016(3) 0.007(3)
C38 0.064(4) 0.088(5) 0.055(4) 0.006(4) -0.037(4) 0.013(4)
C39 0.036(3) 0.052(3) 0.035(3) 0.000(2) -0.014(2) 0.007(2)
C40 0.051(4) 0.084(5) 0.040(3) 0.005(3) -0.016(3) 0.006(3)
C41 0.050(3) 0.070(4) 0.042(3) -0.011(3) -0.019(3) -0.006(3)
C42 0.048(3) 0.052(3) 0.047(3) 0.000(3) -0.017(3) 0.012(3)

loop_
_atom_type_symbol
_atom_type_description
_atom_type_scat_dispersion_real
_atom_type_scat_dispersion_imag
_atom_type_scat_source
C C 0.0033 0.0016 'International Tables Vol C Tables 4.2.6.8 and 6.1.1.4'
H H 0.0000 0.0000 'International Tables Vol C Tables 4.2.6.8 and 6.1.1.4'
O O 0.0106 0.0060 'International Tables Vol C Tables 4.2.6.8 and 6.1.1.4'
K K 0.2009 0.2494 'International Tables Vol C Tables 4.2.6.8 and 6.1.1.4'
Cd Cd -0.8075 1.2024 'International Tables Vol C Tables 4.2.6.8 and 6.1.1.4'

loop_
_geom_angle_atom_site_label_1
_geom_angle_atom_site_label_2
_geom_angle_atom_site_label_3
_geom_angle
_geom_angle_site_symmetry_1
_geom_angle_site_symmetry_3
_geom_angle_publ_flag
O3 Cd1 O1 107.09(17) . . ?
O3 Cd1 O2 135.71(16) . . ?
O1 Cd1 O2 116.94(15) . . ?
O1A K1 O1E 171.0(2) . . ?
O1A K1 O1B 89.09(19) . . ?
O1E K1 O1B 84.5(2) . . ?
O1A K1 O1C 81.5(3) . . ?
O1E K1 O1C 92.3(2) . . ?
O1B K1 O1C 91.5(2) . . ?
O1A K1 O1D 88.3(2) . . ?
O1E K1 O1D 98.4(2) . . ?
O1B K1 O1D 93.5(2) . . ?
O1C K1 O1D 168.6(2) . . ?
O1A K1 O1F 97.7(2) . . ?
O1E K1 O1F 88.2(3) . . ?
O1B K1 O1F 171.3(2) . . ?
O1C K1 O1F 84.3(3) . . ?
O1D K1 O1F 92.1(2) . . ?
O1A K1 C1E 150.1(2) . . ?
O1E K1 C1E 21.95(19) . . ?
O1B K1 C1E 80.3(3) . . ?
O1C K1 C1E 71.0(2) . . ?
O1D K1 C1E 120.0(2) . . ?
O1F K1 C1E 91.2(3) . . ?
C1 O1 Cd1 154.4(3) . . ?
C15 O2 Cd1 123.4(3) . . ?
C29 O3 Cd1 158.7(3) . . ?
C1A O1A C4A 108.4(5) . . ?
C1A O1A K1 118.3(4) . . ?
C4A O1A K1 130.2(5) . . ?
O1A C1A C2A 106.1(6) . . ?
C3A C2A C1A 104.1(6) . . ?
C4A C3A C2A 103.9(6) . . ?
O1A C4A C3A 108.0(7) . . ?
C1B O1B C4B 107.2(5) . . ?
C1B O1B K1 119.6(4) . . ?
C4B O1B K1 130.6(5) . . ?
O1B C1B C2B 107.9(6) . . ?
C1B C2B C3B 107.8(7) . . ?
C2B C3B C4B 105.1(7) . . ?
O1B C4B C3B 108.9(6) . . ?
C4C O1C C1C 103.1(8) . . ?
C4C O1C K1 121.1(6) . . ?
C1C O1C K1 130.9(6) . . ?
O1C C1C C2C 109.5(8) . . ?
C3C C2C C1C 106.5(8) . . ?
C2C C3C C4C 103.7(8) . . ?
O1C C4C C3C 112.1(9) . . ?
C4D O1D C1D 107.9(6) . . ?
C4D O1D K1 123.8(5) . . ?
C1D O1D K1 127.7(5) . . ?
O1D C1D C2D 107.6(7) . . ?
C1D C2D C3D 105.6(7) . . ?
C2D C3D C4D 105.6(7) . . ?
O1D C4D C3D 108.3(7) . . ?
C1E O1E C4E 105.8(7) . . ?
C1E O1E K1 112.5(5) . . ?
C4E O1E K1 140.8(5) . . ?
C2E C1E O1E 110.9(8) . . ?
C2E C1E K1 156.4(7) . . ?
O1E C1E K1 45.6(4) . . ?
C1E C2E C3E 102.3(9) . . ?
C2E C3E C4E 105.8(9) . . ?
O1E C4E C3E 104.1(7) . . ?
C1F O1F C4F 103.1(8) . . ?
C1F O1F K1 116.0(7) . . ?
C4F O1F K1 133.7(8) . . ?
O1F C1F C2F 107.3(9) . . ?
C1F C2F C3F 104.1(9) . . ?
C2F C3F C4F 106.1(8) . . ?
O1F C4F C3F 105.7(8) . . ?
C3T O1T C1T 104.7(10) . . ?
C2T C1T O1T 104.6(12) . . ?
O1T C3T C4T 109.3(15) . . ?
O1 C1 C2 122.0(5) . . ?
O1 C1 C6 118.3(5) . . ?
C2 C1 C6 119.6(4) . . ?
C3 C2 C1 118.1(5) . . ?
C3 C2 C7 119.7(5) . . ?
C1 C2 C7 122.2(4) . . ?
C4 C3 C2 122.4(5) . . ?
C5 C4 C3 119.2(5) . . ?
C4 C5 C6 122.2(5) . . ?
C5 C6 C1 118.4(5) . . ?
C5 C6 C11 121.1(5) . . ?
C1 C6 C11 120.4(4) . . ?
C2 C7 C9 113.1(4) . . ?
C2 C7 C10 111.0(4) . . ?
C9 C7 C10 106.3(5) . . ?
C2 C7 C8 110.2(5) . . ?
C9 C7 C8 105.9(5) . . ?
C10 C7 C8 110.2(5) . . ?
C13 C11 C6 109.1(5) . . ?
C13 C11 C14 106.9(5) . . ?
C6 C11 C14 112.2(5) . . ?
C13 C11 C12 110.3(5) . . ?
C6 C11 C12 112.0(4) . . ?
C14 C11 C12 106.3(5) . . ?
O2 C15 C16 120.4(4) . . ?
O2 C15 C20 119.3(4) . . ?
C16 C15 C20 120.2(4) . . ?
C17 C16 C15 118.7(5) . . ?
C17 C16 C21 120.4(5) . . ?
C15 C16 C21 120.9(4) . . ?
C16 C17 C18 120.9(5) . . ?
C19 C18 C17 120.0(5) . . ?
C18 C19 C20 122.3(5) . . ?
C19 C20 C15 117.1(5) . . ?
C19 C20 C25 120.9(5) . . ?
C15 C20 C25 122.0(4) . . ?
C23 C21 C22 109.0(5) . . ?
C23 C21 C16 112.9(4) . . ?
C22 C21 C16 109.3(5) . . ?
C23 C21 C24 107.4(5) . . ?
C22 C21 C24 106.8(5) . . ?
C16 C21 C24 111.3(5) . . ?
C20 C25 C27 109.4(4) . . ?
C20 C25 C26 111.9(4) . . ?
C27 C25 C26 110.2(5) . . ?
C20 C25 C28 112.0(5) . . ?
C27 C25 C28 107.0(5) . . ?
C26 C25 C28 106.1(5) . . ?
O3 C29 C34 122.7(5) . . ?
O3 C29 C30 117.3(4) . . ?
C34 C29 C30 120.0(4) . . ?
C31 C30 C29 118.2(5) . . ?
C31 C30 C35 120.7(5) . . ?
C29 C30 C35 121.1(4) . . ?
C32 C31 C30 122.4(5) . . ?
C31 C32 C33 119.5(5) . . ?
C32 C33 C34 122.1(5) . . ?
C33 C34 C29 117.7(5) . . ?
C33 C34 C39 120.0(5) . . ?
C29 C34 C39 122.2(4) . . ?
C37 C35 C38 105.9(5) . . ?
C37 C35 C36 110.7(5) . . ?
C38 C35 C36 107.7(5) . . ?
C37 C35 C30 110.5(4) . . ?
C38 C35 C30 112.1(5) . . ?
C36 C35 C30 109.9(4) . . ?
C42 C39 C41 111.5(5) . . ?
C42 C39 C40 107.5(5) . . ?
C41 C39 C40 105.4(5) . . ?
C42 C39 C34 109.9(5) . . ?
C41 C39 C34 110.0(4) . . ?
C40 C39 C34 112.4(4) . . ?

loop_
_geom_bond_atom_site_label_1
_geom_bond_atom_site_label_2
_geom_bond_distance
_geom_bond_site_symmetry_2
_geom_bond_publ_flag
Cd1 O3 2.057(4) . ?
Cd1 O1 2.078(3) . ?
Cd1 O2 2.080(3) . ?
K1 O1A 2.655(5) . ?
K1 O1E 2.691(6) . ?
K1 O1B 2.698(5) . ?
K1 O1C 2.703(7) . ?
K1 O1D 2.722(6) . ?
K1 O1F 2.758(8) . ?
K1 C1E 3.482(9) . ?
O1 C1 1.322(6) . ?
O2 C15 1.346(6) . ?
O3 C29 1.325(6) . ?
O1A C1A 1.409(8) . ?
O1A C4A 1.412(8) . ?
C1A C2A 1.463(8) . ?
C2A C3A 1.461(9) . ?
C3A C4A 1.431(9) . ?
O1B C1B 1.412(8) . ?
O1B C4B 1.417(8) . ?
C1B C2B 1.428(9) . ?
C2B C3B 1.429(10) . ?
C3B C4B 1.432(9) . ?
O1C C4C 1.355(10) . ?
O1C C1C 1.380(10) . ?
C1C C2C 1.442(10) . ?
C2C C3C 1.393(11) . ?
C3C C4C 1.432(10) . ?
O1D C4D 1.405(8) . ?
O1D C1D 1.408(9) . ?
C1D C2D 1.438(9) . ?
C2D C3D 1.441(10) . ?
C3D C4D 1.449(9) . ?
O1E C1E 1.409(9) . ?
O1E C4E 1.421(9) . ?
C1E C2E 1.365(10) . ?
C2E C3E 1.424(11) . ?
C3E C4E 1.458(10) . ?
O1F C1F 1.395(10) . ?
O1F C4F 1.405(10) . ?
C1F C2F 1.401(11) . ?
C2F C3F 1.422(11) . ?
C3F C4F 1.464(11) . ?
O1T C3T 1.415(12) . ?
O1T C1T 1.428(12) . ?
C1T C2T 1.339(13) . ?
C2T C2T 1.54(2) 2_646 ?
C1 C2 1.424(7) . ?
C1 C6 1.432(7) . ?
C2 C3 1.387(7) . ?
C2 C7 1.530(7) . ?
C3 C4 1.384(8) . ?
C4 C5 1.370(9) . ?
C5 C6 1.388(7) . ?
C6 C11 1.534(8) . ?
C7 C9 1.544(8) . ?
C7 C10 1.546(8) . ?
C7 C8 1.551(8) . ?
C11 C13 1.534(8) . ?
C11 C14 1.537(8) . ?
C11 C12 1.541(8) . ?
C15 C16 1.416(7) . ?
C15 C20 1.423(7) . ?
C16 C17 1.383(7) . ?
C16 C21 1.548(7) . ?
C17 C18 1.391(8) . ?
C18 C19 1.358(8) . ?
C19 C20 1.402(7) . ?
C20 C25 1.528(7) . ?
C21 C23 1.529(8) . ?
C21 C22 1.533(9) . ?
C21 C24 1.556(8) . ?
C25 C27 1.534(8) . ?
C25 C26 1.539(8) . ?
C25 C28 1.545(7) . ?
C29 C34 1.422(7) . ?
C29 C30 1.425(7) . ?
C30 C31 1.391(7) . ?
C30 C35 1.542(7) . ?
C31 C32 1.357(8) . ?
C32 C33 1.382(8) . ?
C33 C34 1.396(7) . ?
C34 C39 1.544(7) . ?
C35 C37 1.524(8) . ?
C35 C38 1.533(8) . ?
C35 C36 1.535(8) . ?
C39 C42 1.522(8) . ?
C39 C41 1.530(8) . ?
C39 C40 1.535(8) . ?
